data_4336981
loop_
_publ_author_name
'Pradip Ghosh'
'Subhas Samanta'
'Suman K Roy'
'Sucheta Joy'
'Tobias Kr\"amer'
'John E. McGrady'
'Sreebrata Goswami'

_publ_section_title
;
 Redox Noninnocence in Coordinated 2-(Arylazo)pyridines: Steric Control of
 Ligand-Based Redox Processes in Cobalt Complexes
;
_journal_name_full 'Inorganic Chemistry'
_journal_page_first 14040
_journal_page_last 14049
_journal_paper_doi 10.1021/ic4018079
_journal_volume 52
_journal_year 2013
_chemical_formula_sum 'C27 H29 Co N6'
_chemical_formula_weight 496.49
_chemical_name_systematic
;
 ?
;
_space_group_IT_number 29
_symmetry_cell_setting orthorhombic
_symmetry_space_group_name_Hall 'P 2c -2b'
_symmetry_space_group_name_H-M 'P b c 21'
_atom_sites_solution_hydrogens geom
_atom_sites_solution_primary direct
_atom_sites_solution_secondary difmap
_audit_creation_method SHELXL-97
_cell_angle_alpha 90.00
_cell_angle_beta 90.00
_cell_angle_gamma 90.00
_cell_formula_units_Z 8
_cell_length_a 8.0200(6)
_cell_length_b 16.8828(13)
_cell_length_c 37.398(3)
_cell_measurement_reflns_used 35522
_cell_measurement_temperature 293(2)
_cell_measurement_theta_max 23.3
_cell_measurement_theta_min 1.1
_cell_volume 5063.7(7)
_computing_structure_refinement 'SHELXL-97 (Sheldrick, 1997)'
_diffrn_ambient_temperature 293(2)
_diffrn_measured_fraction_theta_full 0.976
_diffrn_measured_fraction_theta_max 0.976
_diffrn_radiation_monochromator graphite
_diffrn_radiation_source 'fine-focus sealed tube'
_diffrn_radiation_type MoK\a
_diffrn_radiation_wavelength 0.71073
_diffrn_reflns_av_R_equivalents 0.0330
_diffrn_reflns_av_sigmaI/netI 0.0302
_diffrn_reflns_limit_h_max 8
_diffrn_reflns_limit_h_min -8
_diffrn_reflns_limit_k_max 18
_diffrn_reflns_limit_k_min -18
_diffrn_reflns_limit_l_max 41
_diffrn_reflns_limit_l_min -40
_diffrn_reflns_number 35522
_diffrn_reflns_theta_full 23.31
_diffrn_reflns_theta_max 23.31
_diffrn_reflns_theta_min 1.09
_exptl_absorpt_coefficient_mu 0.704
_exptl_absorpt_correction_T_max 0.939
_exptl_absorpt_correction_T_min 0.904
_exptl_absorpt_correction_type empirical
_exptl_absorpt_process_details SADABS
_exptl_crystal_colour violet
_exptl_crystal_density_diffrn 1.303
_exptl_crystal_description palate
_exptl_crystal_F_000 2080.0
_exptl_crystal_size_max 0.17
_exptl_crystal_size_mid 0.12
_exptl_crystal_size_min 0.09
_refine_diff_density_max 0.505
_refine_diff_density_min -0.484
_refine_diff_density_rms 0.107
_refine_ls_abs_structure_details 'Flack H D (1983), Acta Cryst. A39, 876-881'
_refine_ls_abs_structure_Flack 0.106(17)
_refine_ls_extinction_method none
_refine_ls_goodness_of_fit_ref 0.846
_refine_ls_hydrogen_treatment constr
_refine_ls_matrix_type full
_refine_ls_number_parameters 613
_refine_ls_number_reflns 7305
_refine_ls_number_restraints 1
_refine_ls_restrained_S_all 0.846
_refine_ls_R_factor_all 0.0502
_refine_ls_R_factor_gt 0.0389
_refine_ls_shift/su_max 0.012
_refine_ls_shift/su_mean 0.060
_refine_ls_structure_factor_coef Fsqd
_refine_ls_weighting_details 'calc w=1/[\s^2^(Fo^2^)+(0.1219P)^2^+1.3651P] where P=(Fo^2^+2Fc^2^)/3'
_refine_ls_weighting_scheme calc
_refine_ls_wR_factor_gt 0.1131
_refine_ls_wR_factor_ref 0.1308
_reflns_number_gt 6185
_reflns_number_total 7305
_reflns_threshold_expression >2sigma(I)
_cod_data_source_file ic4018079_si_002_6.cif
_cod_data_source_block 6
_cod_database_code 4336981

loop_
_symmetry_equiv_pos_as_xyz
'x, y, z'
'-x, -y, z+1/2'
'-x, y+1/2, z'
'x, -y+1/2, z+1/2'

loop_
_atom_site_label
_atom_site_type_symbol
_atom_site_fract_x
_atom_site_fract_y
_atom_site_fract_z
_atom_site_U_iso_or_equiv
_atom_site_adp_type
_atom_site_occupancy
_atom_site_symmetry_multiplicity
_atom_site_calc_flag
_atom_site_refinement_flags
Co2 Co 0.76961(6) 0.15919(3) 0.608316(15) 0.03624(18) Uani 1 1 d .
Co1 Co 0.25234(6) 0.08530(3) 0.851893(17) 0.03455(18) Uani 1 1 d .
N12 N 0.7525(4) 0.2199(2) 0.56769(11) 0.0386(10) Uani 1 1 d .
N3 N 0.3925(4) 0.0970(2) 0.81347(11) 0.0394(9) Uani 1 1 d .
N1 N 0.3867(5) 0.1685(2) 0.86927(10) 0.0439(10) Uani 1 1 d .
N10 N 0.6179(4) 0.2363(2) 0.62487(10) 0.0381(9) Uani 1 1 d .
N4 N 0.1132(4) 0.0031(2) 0.83541(10) 0.0345(8) Uani 1 1 d .
C22 C 0.4638(9) 0.0849(6) 0.99085(18) 0.096(3) Uani 1 1 d .
H22 H 0.5142 0.0996 1.0122 0.116 Uiso 1 1 calc R
C7 C 0.3323(6) 0.1046(3) 0.74961(13) 0.0512(13) Uani 1 1 d .
C54 C 0.5842(7) 0.0805(3) 0.6100(2) 0.0726(18) Uani 1 1 d .
H54A H 0.5942 0.0489 0.6312 0.109 Uiso 1 1 calc R
H54B H 0.5899 0.0468 0.5893 0.109 Uiso 1 1 calc R
H54C H 0.4793 0.1079 0.6102 0.109 Uiso 1 1 calc R
N5 N 0.1503(4) -0.0405(2) 0.89367(10) 0.0381(9) Uani 1 1 d .
C41 C 0.5362(6) 0.2420(3) 0.65721(14) 0.0489(13) Uani 1 1 d .
H41 H 0.5555 0.2036 0.6746 0.059 Uiso 1 1 calc R
C48 C 0.8209(10) 0.1548(4) 0.47407(16) 0.0748(19) Uani 1 1 d .
H48 H 0.7604 0.1333 0.4552 0.090 Uiso 1 1 calc R
C46 C 0.8324(6) 0.2065(3) 0.53336(12) 0.0413(11) Uani 1 1 d .
C43 C 0.3976(6) 0.3597(3) 0.63886(18) 0.0590(15) Uani 1 1 d .
H43 H 0.3278 0.4021 0.6442 0.071 Uiso 1 1 calc R
C42 C 0.4298(6) 0.3010(3) 0.66440(16) 0.0584(14) Uani 1 1 d .
H42 H 0.3770 0.3031 0.6865 0.070 Uiso 1 1 calc R
C23 C 0.5558(8) 0.0547(5) 0.96388(17) 0.083(2) Uani 1 1 d .
H23 H 0.6701 0.0492 0.9672 0.100 Uiso 1 1 calc R
C45 C 0.5805(5) 0.2915(2) 0.59933(12) 0.0370(11) Uani 1 1 d .
C9 C 0.3538(8) -0.0113(5) 0.71291(16) 0.079(2) Uani 1 1 d .
H9 H 0.3431 -0.0351 0.6906 0.095 Uiso 1 1 calc R
N6 N 0.2412(4) 0.0259(2) 0.89309(10) 0.0347(9) Uani 1 1 d .
C30 C 1.1627(7) -0.0310(3) 0.57524(16) 0.0647(16) Uani 1 1 d .
H30 H 1.2446 -0.0679 0.5695 0.078 Uiso 1 1 calc R
C51 C 1.0027(6) 0.2193(3) 0.53014(14) 0.0495(13) Uani 1 1 d .
C44 C 0.4701(5) 0.3537(3) 0.60610(17) 0.0483(12) Uani 1 1 d .
H44 H 0.4465 0.3907 0.5884 0.058 Uiso 1 1 calc R
C6 C 0.3851(5) 0.0596(3) 0.77856(12) 0.0384(11) Uani 1 1 d .
C29 C 1.0337(9) -0.0146(4) 0.55163(16) 0.0704(18) Uani 1 1 d .
H29 H 1.0285 -0.0416 0.5300 0.084 Uiso 1 1 calc R
C47 C 0.7382(7) 0.1754(4) 0.50559(17) 0.0605(16) Uani 1 1 d .
C8 C 0.3133(9) 0.0669(5) 0.71692(15) 0.0677(17) Uani 1 1 d .
H8 H 0.2725 0.0952 0.6975 0.081 Uiso 1 1 calc R
C2 C 0.6359(6) 0.2445(3) 0.85600(15) 0.0557(13) Uani 1 1 d .
H2 H 0.7259 0.2547 0.8410 0.067 Uiso 1 1 calc R
C34 C 0.8321(6) 0.1375(3) 0.71123(13) 0.0534(13) Uani 1 1 d .
C35 C 0.8055(9) 0.1736(5) 0.74407(18) 0.077(2) Uani 1 1 d .
H35 H 0.7706 0.1431 0.7634 0.092 Uiso 1 1 calc R
C13 C 0.4851(7) -0.0691(3) 0.80749(17) 0.0638(16) Uani 1 1 d .
H13A H 0.5081 -0.1223 0.7999 0.096 Uiso 1 1 calc R
H13B H 0.3987 -0.0697 0.8253 0.096 Uiso 1 1 calc R
H13C H 0.5842 -0.0461 0.8175 0.096 Uiso 1 1 calc R
C18 C 0.0812(5) -0.0514(3) 0.86115(12) 0.0357(10) Uani 1 1 d .
C26 C 0.0329(7) 0.0829(4) 0.95014(16) 0.0679(17) Uani 1 1 d .
H26A H -0.0137 0.1041 0.9718 0.102 Uiso 1 1 calc R
H26B H -0.0176 0.0327 0.9450 0.102 Uiso 1 1 calc R
H26C H 0.0119 0.1189 0.9308 0.102 Uiso 1 1 calc R
C11 C 0.4278(5) -0.0197(3) 0.77527(12) 0.0466(12) Uani 1 1 d .
N2 N 0.5214(5) 0.1464(2) 0.81526(11) 0.0432(10) Uani 1 1 d .
C52 C 1.1044(6) 0.2532(4) 0.56029(16) 0.0632(14) Uani 1 1 d .
H52A H 1.2182 0.2588 0.5528 0.095 Uiso 1 1 calc R
H52B H 1.0992 0.2183 0.5805 0.095 Uiso 1 1 calc R
H52C H 1.0607 0.3041 0.5668 0.095 Uiso 1 1 calc R
C19 C 0.3154(6) 0.0429(3) 0.92719(12) 0.0421(11) Uani 1 1 d .
C1 C 0.5143(6) 0.1865(3) 0.84712(15) 0.0466(12) Uani 1 1 d .
C5 C 0.3689(7) 0.2113(3) 0.89933(14) 0.0618(15) Uani 1 1 d .
H5 H 0.2767 0.2023 0.9139 0.074 Uiso 1 1 calc R
N11 N 0.6543(5) 0.2844(2) 0.56747(10) 0.0402(9) Uani 1 1 d .
C37 C 0.8869(7) 0.2987(4) 0.72056(18) 0.0712(17) Uani 1 1 d .
H37 H 0.9093 0.3521 0.7243 0.085 Uiso 1 1 calc R
C38 C 0.9113(5) 0.2664(3) 0.68716(13) 0.0466(12) Uani 1 1 d .
C33 C 0.8863(5) 0.1854(3) 0.68296(12) 0.0402(11) Uani 1 1 d .
C4 C 0.4837(9) 0.2682(4) 0.90925(19) 0.081(2) Uani 1 1 d .
H4 H 0.4716 0.2953 0.9308 0.098 Uiso 1 1 calc R
C20 C 0.2185(7) 0.0723(4) 0.95467(15) 0.0533(14) Uani 1 1 d .
C14 C 0.0387(6) -0.0057(3) 0.80346(14) 0.0467(12) Uani 1 1 d .
H14 H 0.0562 0.0328 0.7861 0.056 Uiso 1 1 calc R
C40 C 0.9694(7) 0.3173(3) 0.65717(16) 0.0592(14) Uani 1 1 d .
H40A H 0.9804 0.3709 0.6654 0.089 Uiso 1 1 calc R
H40B H 0.8898 0.3152 0.6380 0.089 Uiso 1 1 calc R
H40C H 1.0754 0.2985 0.6488 0.089 Uiso 1 1 calc R
C53 C 0.5550(8) 0.1596(4) 0.5093(2) 0.083(2) Uani 1 1 d .
H53A H 0.5124 0.1387 0.4873 0.125 Uiso 1 1 calc R
H53B H 0.4983 0.2082 0.5149 0.125 Uiso 1 1 calc R
H53C H 0.5369 0.1220 0.5282 0.125 Uiso 1 1 calc R
C27 C 0.0517(7) 0.1580(3) 0.84979(19) 0.0641(15) Uani 1 1 d .
H27A H -0.0170 0.1494 0.8704 0.096 Uiso 1 1 calc R
H27B H -0.0115 0.1469 0.8286 0.096 Uiso 1 1 calc R
H27C H 0.0884 0.2121 0.8494 0.096 Uiso 1 1 calc R
C24 C 0.4871(7) 0.0314(3) 0.93143(16) 0.0549(14) Uani 1 1 d .
C49 C 0.9882(9) 0.1657(4) 0.47038(17) 0.083(2) Uani 1 1 d .
H49 H 1.0421 0.1496 0.4496 0.100 Uiso 1 1 calc R
C15 C -0.0629(6) -0.0695(3) 0.79514(15) 0.0542(13) Uani 1 1 d .
H15 H -0.1112 -0.0741 0.7726 0.065 Uiso 1 1 calc R
C21 C 0.2975(10) 0.0934(4) 0.98637(18) 0.077(2) Uani 1 1 d .
H21 H 0.2341 0.1139 1.0050 0.092 Uiso 1 1 calc R
C36 C 0.8293(8) 0.2525(5) 0.74862(19) 0.083(2) Uani 1 1 d .
H36 H 0.8069 0.2757 0.7707 0.100 Uiso 1 1 calc R
C50 C 1.0770(8) 0.2006(5) 0.49765(16) 0.0772(19) Uani 1 1 d .
H50 H 1.1893 0.2120 0.4942 0.093 Uiso 1 1 calc R
C12 C 0.2889(9) 0.1901(4) 0.75358(16) 0.0734(18) Uani 1 1 d .
H12A H 0.3103 0.2067 0.7777 0.110 Uiso 1 1 calc R
H12B H 0.1730 0.1977 0.7481 0.110 Uiso 1 1 calc R
H12C H 0.3554 0.2210 0.7374 0.110 Uiso 1 1 calc R
C17 C -0.0201(6) -0.1184(3) 0.85373(15) 0.0451(12) Uani 1 1 d .
H17 H -0.0373 -0.1566 0.8713 0.054 Uiso 1 1 calc R
C16 C -0.0910(7) -0.1267(3) 0.82136(17) 0.0607(15) Uani 1 1 d .
H16 H -0.1584 -0.1702 0.8165 0.073 Uiso 1 1 calc R
C10 C 0.4100(7) -0.0551(4) 0.74126(16) 0.0672(17) Uani 1 1 d .
H10 H 0.4364 -0.1083 0.7381 0.081 Uiso 1 1 calc R
C39 C 0.8052(8) 0.0488(4) 0.70623(18) 0.0777(19) Uani 1 1 d .
H39A H 0.7697 0.0258 0.7284 0.117 Uiso 1 1 calc R
H39B H 0.9077 0.0245 0.6988 0.117 Uiso 1 1 calc R
H39C H 0.7213 0.0402 0.6883 0.117 Uiso 1 1 calc R
C25 C 0.5953(7) -0.0004(5) 0.90180(17) 0.0776(19) Uani 1 1 d .
H25A H 0.7092 -0.0020 0.9096 0.116 Uiso 1 1 calc R
H25B H 0.5863 0.0335 0.8813 0.116 Uiso 1 1 calc R
H25C H 0.5593 -0.0528 0.8956 0.116 Uiso 1 1 calc R
C3 C 0.6157(8) 0.2843(3) 0.88709(17) 0.0745(18) Uani 1 1 d .
H3 H 0.6922 0.3232 0.8935 0.089 Uiso 1 1 calc R
C31 C 1.1664(6) 0.0079(3) 0.60672(16) 0.0558(13) Uani 1 1 d .
H31 H 1.2516 -0.0021 0.6230 0.067 Uiso 1 1 calc R
N9 N 0.9050(4) 0.1489(2) 0.64802(10) 0.0354(9) Uani 1 1 d .
C28 C 0.9157(7) 0.0396(3) 0.55928(15) 0.0575(14) Uani 1 1 d .
H28 H 0.8314 0.0494 0.5428 0.069 Uiso 1 1 calc R
N8 N 1.0379(5) 0.1013(2) 0.64695(11) 0.0424(10) Uani 1 1 d .
C32 C 1.0418(5) 0.0634(3) 0.61506(11) 0.0358(10) Uani 1 1 d .
N7 N 0.9173(5) 0.0809(2) 0.59108(12) 0.0460(10) Uani 1 1 d .

loop_
_atom_site_aniso_label
_atom_site_aniso_U_11
_atom_site_aniso_U_22
_atom_site_aniso_U_33
_atom_site_aniso_U_23
_atom_site_aniso_U_13
_atom_site_aniso_U_12
Co2 0.0378(3) 0.0320(3) 0.0389(4) 0.0019(3) -0.0096(3) 0.0019(2)
Co1 0.0390(3) 0.0317(3) 0.0329(3) 0.0009(3) 0.0042(2) -0.0056(2)
N12 0.038(2) 0.038(2) 0.039(2) -0.0029(18) -0.0091(16) 0.0080(15)
N3 0.040(2) 0.037(2) 0.042(2) 0.0018(17) -0.0031(17) -0.0049(17)
N1 0.060(2) 0.038(2) 0.034(2) -0.0043(17) 0.0065(19) -0.0110(18)
N10 0.0330(19) 0.039(2) 0.042(2) 0.0056(18) -0.0017(16) -0.0030(15)
N4 0.0291(17) 0.038(2) 0.037(2) -0.0050(17) 0.0000(16) 0.0007(14)
C22 0.071(4) 0.176(9) 0.042(4) -0.018(4) -0.009(3) -0.034(5)
C7 0.047(3) 0.069(4) 0.037(3) 0.013(3) -0.002(2) -0.013(3)
C54 0.063(3) 0.049(3) 0.105(5) 0.013(3) -0.021(4) -0.016(2)
N5 0.0353(19) 0.037(2) 0.042(2) 0.0091(17) -0.0058(16) -0.0092(16)
C41 0.034(2) 0.065(3) 0.047(3) 0.014(3) 0.002(2) -0.005(2)
C48 0.096(5) 0.087(5) 0.041(4) -0.019(3) -0.019(4) 0.029(4)
C46 0.046(3) 0.045(3) 0.033(3) 0.000(2) -0.010(2) 0.010(2)
C43 0.045(3) 0.050(3) 0.082(4) -0.008(3) 0.019(3) 0.007(2)
C42 0.042(3) 0.074(4) 0.059(3) 0.002(3) 0.016(2) 0.000(3)
C23 0.061(4) 0.126(6) 0.063(4) 0.004(4) -0.024(3) -0.022(4)
C45 0.028(2) 0.037(3) 0.046(3) 0.002(2) -0.006(2) -0.0046(18)
C9 0.083(4) 0.123(7) 0.030(3) -0.016(4) -0.006(3) -0.027(4)
N6 0.035(2) 0.033(2) 0.036(2) -0.0008(16) 0.0003(15) -0.0046(15)
C30 0.067(3) 0.054(4) 0.073(4) -0.013(3) -0.014(3) 0.027(3)
C51 0.050(3) 0.067(4) 0.031(3) 0.000(2) 0.001(2) 0.007(2)
C44 0.044(2) 0.035(3) 0.065(4) 0.003(3) -0.001(3) 0.0029(19)
C6 0.033(2) 0.050(3) 0.032(3) -0.003(2) 0.0045(19) -0.007(2)
C29 0.104(5) 0.063(4) 0.044(4) -0.014(3) -0.022(3) 0.030(3)
C47 0.069(4) 0.067(4) 0.045(4) -0.008(3) -0.013(3) 0.019(3)
C8 0.076(4) 0.097(6) 0.030(3) 0.008(3) -0.009(3) -0.022(4)
C2 0.061(3) 0.055(3) 0.051(3) 0.004(3) 0.005(3) -0.026(3)
C34 0.039(3) 0.080(4) 0.042(3) 0.008(3) -0.004(2) 0.006(3)
C35 0.067(4) 0.117(7) 0.047(4) 0.010(4) 0.005(3) 0.013(4)
C13 0.060(3) 0.055(3) 0.076(4) 0.015(3) 0.008(3) 0.015(3)
C18 0.033(2) 0.027(2) 0.047(3) 0.006(2) -0.006(2) -0.0023(17)
C26 0.053(3) 0.102(5) 0.049(4) -0.011(3) 0.016(3) -0.007(3)
C11 0.039(2) 0.060(3) 0.041(3) -0.009(2) 0.004(2) -0.004(2)
N2 0.042(2) 0.049(2) 0.038(3) 0.002(2) 0.0041(18) -0.0059(18)
C52 0.053(3) 0.080(4) 0.056(3) -0.011(3) 0.004(3) -0.010(3)
C19 0.046(3) 0.045(3) 0.036(3) 0.000(2) -0.001(2) -0.015(2)
C1 0.052(3) 0.039(3) 0.049(3) 0.005(3) 0.003(2) -0.010(2)
C5 0.086(4) 0.056(3) 0.043(3) -0.011(3) 0.012(3) -0.022(3)
N11 0.048(2) 0.032(2) 0.041(2) 0.0021(16) -0.0042(19) 0.0058(16)
C37 0.058(3) 0.077(4) 0.079(5) -0.017(4) 0.000(3) 0.013(3)
C38 0.041(3) 0.056(3) 0.043(3) -0.011(2) -0.005(2) 0.007(2)
C33 0.031(2) 0.056(3) 0.033(3) 0.002(2) -0.0038(18) 0.004(2)
C4 0.113(5) 0.055(4) 0.076(5) -0.030(3) 0.024(4) -0.045(4)
C20 0.055(3) 0.070(4) 0.034(3) 0.001(3) 0.004(2) -0.015(3)
C14 0.049(3) 0.049(3) 0.042(3) 0.005(2) -0.008(2) -0.006(2)
C40 0.061(3) 0.054(3) 0.062(4) -0.008(3) -0.007(3) -0.016(3)
C53 0.068(4) 0.094(5) 0.087(5) -0.015(4) -0.036(4) 0.009(3)
C27 0.060(3) 0.046(3) 0.086(4) 0.001(3) -0.002(3) 0.009(2)
C24 0.052(3) 0.058(4) 0.055(4) 0.003(3) -0.005(3) -0.009(3)
C49 0.096(5) 0.111(6) 0.042(4) -0.017(3) 0.002(3) 0.041(4)
C15 0.046(3) 0.061(3) 0.055(3) -0.010(3) -0.017(2) -0.007(2)
C21 0.077(4) 0.105(6) 0.049(4) -0.020(3) 0.008(4) -0.016(4)
C36 0.072(4) 0.116(7) 0.061(4) -0.020(4) 0.002(3) 0.028(4)
C50 0.069(4) 0.106(5) 0.057(4) -0.010(3) 0.004(3) 0.021(4)
C12 0.094(4) 0.085(5) 0.041(3) 0.021(3) -0.013(3) 0.011(4)
C17 0.045(2) 0.032(2) 0.058(3) 0.004(2) -0.015(2) -0.011(2)
C16 0.061(3) 0.042(3) 0.079(4) 0.000(3) -0.014(3) -0.013(3)
C10 0.069(4) 0.078(4) 0.054(4) -0.026(3) 0.016(3) -0.024(3)
C39 0.074(4) 0.082(5) 0.077(4) 0.041(4) 0.003(4) -0.006(4)
C25 0.043(3) 0.117(5) 0.073(4) -0.005(4) -0.004(3) 0.014(3)
C3 0.100(5) 0.062(4) 0.062(4) -0.008(3) 0.000(3) -0.040(3)
C31 0.053(3) 0.050(3) 0.064(3) 0.006(3) -0.014(3) 0.011(2)
N9 0.0326(18) 0.040(2) 0.034(2) 0.0057(16) -0.0103(15) -0.0023(16)
C28 0.080(4) 0.043(3) 0.049(3) -0.010(3) -0.024(3) 0.020(3)
N8 0.041(2) 0.050(2) 0.037(2) 0.0055(19) -0.0058(17) 0.0104(19)
C32 0.043(2) 0.037(2) 0.027(3) 0.004(2) -0.008(2) 0.0074(19)
N7 0.048(2) 0.031(2) 0.059(3) -0.0013(19) -0.019(2) 0.0093(16)

loop_
_atom_type_symbol
_atom_type_description
_atom_type_scat_dispersion_real
_atom_type_scat_dispersion_imag
_atom_type_scat_source
C C 0.0033 0.0016 'International Tables Vol C Tables 4.2.6.8 and 6.1.1.4'
H H 0.0000 0.0000 'International Tables Vol C Tables 4.2.6.8 and 6.1.1.4'
N N 0.0061 0.0033 'International Tables Vol C Tables 4.2.6.8 and 6.1.1.4'
Co Co 0.3494 0.9721 'International Tables Vol C Tables 4.2.6.8 and 6.1.1.4'

loop_
_geom_angle_atom_site_label_1
_geom_angle_atom_site_label_2
_geom_angle_atom_site_label_3
_geom_angle
N12 Co2 N9 139.50(16)
N12 Co2 N10 80.68(16)
N9 Co2 N10 100.37(16)
N12 Co2 N7 98.93(18)
N9 Co2 N7 80.80(17)
N10 Co2 N7 178.61(17)
N12 Co2 C54 110.0(2)
N9 Co2 C54 110.5(2)
N10 Co2 C54 88.2(2)
N7 Co2 C54 90.7(2)
N3 Co1 N6 138.04(16)
N3 Co1 N4 100.72(16)
N6 Co1 N4 81.00(16)
N3 Co1 N1 80.77(16)
N6 Co1 N1 98.36(16)
N4 Co1 N1 178.37(17)
N3 Co1 C27 113.0(2)
N6 Co1 C27 108.9(2)
N4 Co1 C27 87.88(19)
N1 Co1 C27 90.9(2)
N11 N12 C46 112.3(4)
N11 N12 Co2 120.1(3)
C46 N12 Co2 127.6(3)
N2 N3 C6 110.5(3)
N2 N3 Co1 120.3(3)
C6 N3 Co1 129.2(3)
C5 N1 C1 118.3(4)
C5 N1 Co1 128.9(3)
C1 N1 Co1 112.8(3)
C45 N10 C41 117.4(4)
C45 N10 Co2 112.5(3)
C41 N10 Co2 130.0(3)
C14 N4 C18 118.2(4)
C14 N4 Co1 129.4(3)
C18 N4 Co1 112.3(3)
C21 C22 C23 119.1(6)
C8 C7 C6 118.1(6)
C8 C7 C12 120.4(5)
C6 C7 C12 121.5(5)
N6 N5 C18 108.9(3)
C42 C41 N10 122.1(5)
C47 C48 C49 121.3(6)
C47 C46 C51 122.0(5)
C47 C46 N12 118.7(4)
C51 C46 N12 119.1(4)
C44 C43 C42 118.9(5)
C41 C42 C43 120.5(5)
C22 C23 C24 122.9(6)
N11 C45 N10 117.7(4)
N11 C45 C44 120.7(4)
N10 C45 C44 121.7(4)
C10 C9 C8 121.0(5)
N5 N6 C19 112.3(4)
N5 N6 Co1 119.8(3)
C19 N6 Co1 127.9(3)
C31 C30 C29 118.3(5)
C46 C51 C50 117.6(5)
C46 C51 C52 121.9(5)
C50 C51 C52 120.6(5)
C45 C44 C43 119.3(5)
C7 C6 C11 122.2(4)
C7 C6 N3 118.5(4)
C11 C6 N3 119.3(4)
C28 C29 C30 121.6(5)
C46 C47 C48 117.9(5)
C46 C47 C53 122.0(6)
C48 C47 C53 120.0(6)
C7 C8 C9 120.9(6)
C3 C2 C1 117.5(5)
C33 C34 C35 117.6(6)
C33 C34 C39 121.2(5)
C35 C34 C39 121.2(6)
C36 C35 C34 121.4(7)
N5 C18 N4 118.0(4)
N5 C18 C17 121.3(4)
N4 C18 C17 120.7(4)
C6 C11 C10 117.6(5)
C6 C11 C13 121.9(4)
C10 C11 C13 120.5(5)
N3 N2 C1 108.7(4)
C20 C19 C24 121.3(5)
C20 C19 N6 120.0(4)
C24 C19 N6 118.7(4)
N1 C1 N2 117.0(4)
N1 C1 C2 122.0(5)
N2 C1 C2 120.9(5)
N1 C5 C4 121.8(5)
C45 N11 N12 109.1(4)
C36 C37 C38 120.7(6)
C33 C38 C37 118.1(5)
C33 C38 C40 121.9(4)
C37 C38 C40 120.0(5)
C34 C33 C38 121.8(5)
C34 C33 N9 117.8(4)
C38 C33 N9 120.2(4)
C3 C4 C5 119.4(6)
C19 C20 C21 118.1(5)
C19 C20 C26 120.9(5)
C21 C20 C26 121.0(6)
N4 C14 C15 123.1(5)
C19 C24 C23 116.7(6)
C19 C24 C25 122.2(5)
C23 C24 C25 121.0(5)
C50 C49 C48 119.5(6)
C14 C15 C16 118.4(5)
C22 C21 C20 121.8(6)
C35 C36 C37 120.3(6)
C49 C50 C51 121.5(6)
C16 C17 C18 120.0(5)
C17 C16 C15 119.6(5)
C9 C10 C11 120.1(6)
C4 C3 C2 120.8(5)
C30 C31 C32 120.2(5)
N8 N9 C33 111.4(3)
N8 N9 Co2 120.1(3)
C33 N9 Co2 128.5(3)
C29 C28 N7 121.4(5)
C32 N8 N9 109.3(3)
N8 C32 N7 117.1(4)
N8 C32 C31 121.8(4)
N7 C32 C31 121.0(4)
C32 N7 C28 117.4(4)
C32 N7 Co2 112.6(3)
C28 N7 Co2 130.0(3)

loop_
_geom_bond_atom_site_label_1
_geom_bond_atom_site_label_2
_geom_bond_distance
Co2 N12 1.838(4)
Co2 N9 1.848(3)
Co2 N10 1.886(4)
Co2 N7 1.888(4)
Co2 C54 1.995(5)
Co1 N3 1.835(4)
Co1 N6 1.841(4)
Co1 N4 1.885(3)
Co1 N1 1.887(4)
Co1 C27 2.025(5)
N12 N11 1.343(5)
N12 C46 1.453(6)
N3 N2 1.331(5)
N3 C6 1.451(6)
N1 C5 1.343(6)
N1 C1 1.351(6)
N10 C45 1.368(6)
N10 C41 1.379(6)
N4 C14 1.344(6)
N4 C18 1.355(6)
C22 C21 1.352(11)
C22 C23 1.349(10)
C7 C8 1.386(8)
C7 C6 1.388(7)
C7 C12 1.493(9)
N5 N6 1.337(5)
N5 C18 1.349(6)
C41 C42 1.339(7)
C48 C47 1.396(9)
C48 C49 1.361(11)
C46 C47 1.388(8)
C46 C51 1.387(7)
C43 C44 1.360(9)
C43 C42 1.400(8)
C23 C24 1.389(8)
C45 N11 1.335(6)
C45 C44 1.397(6)
C9 C10 1.369(10)
C9 C8 1.369(10)
N6 C19 1.436(6)
C30 C31 1.348(8)
C30 C29 1.389(8)
C51 C50 1.390(8)
C51 C52 1.505(7)
C6 C11 1.388(7)
C29 C28 1.347(8)
C47 C53 1.500(9)
C2 C3 1.353(8)
C2 C1 1.421(7)
C34 C33 1.400(7)
C34 C35 1.387(9)
C34 C39 1.525(9)
C35 C36 1.356(10)
C13 C11 1.536(8)
C18 C17 1.421(6)
C26 C20 1.509(8)
C11 C10 1.412(7)
N2 C1 1.371(7)
C19 C20 1.380(7)
C19 C24 1.400(7)
C5 C4 1.381(8)
C37 C36 1.387(10)
C37 C38 1.377(8)
C38 C33 1.390(7)
C38 C40 1.488(8)
C33 N9 1.452(6)
C4 C3 1.372(9)
C20 C21 1.390(9)
C14 C15 1.386(7)
C24 C25 1.506(8)
C49 C50 1.377(9)
C15 C16 1.394(8)
C17 C16 1.345(8)
C31 C32 1.405(7)
N9 N8 1.335(5)
C28 N7 1.378(7)
N8 C32 1.354(6)
C32 N7 1.374(6)
